data_7122740
loop_
_publ_author_name
'Fu, Hongbing'
'Cai, Xin'
'Xu, Zhenzhen'
'Zheng, Xiaolin'
'Ran, Chenhui'
'Liu, Peng'
'He, Xianxiong'
'Jin, Xue'
'Liao, Qing'

_publ_section_title
;
 Stimuli-responsive and chemically tunable organic microcrystal laser
 switch
;
_journal_name_full 'Chemical Communications'
_journal_paper_doi 10.1039/C8CC08298G
_journal_year 2018
_chemical_formula_moiety 'C48 H52 N2 O4'
_chemical_formula_sum 'C48 H52 N2 O4'
_chemical_formula_weight 720.91
_chemical_name_common 5-PDA
_space_group_crystal_system triclinic
_space_group_IT_number 2
_space_group_name_Hall '-P 1'
_space_group_name_H-M_alt 'P -1'
_symmetry_space_group_name_Hall '-P 1'
_symmetry_space_group_name_H-M 'P -1'
_atom_sites_solution_hydrogens geom
_atom_sites_solution_primary dual
_audit_block_doi 10.5517/ccdc.csd.cc1zy413
_audit_creation_date 2018-04-23
_audit_creation_method
;
Olex2 1.2
(compiled 2018.04.18 svn.r3501 for OlexSys, GUI svn.r5488)
;
_audit_update_record
;
2018-05-25 deposited with the CCDC.
2018-12-13 downloaded from the CCDC.
;
_cell_angle_alpha 81.489(9)
_cell_angle_beta 88.641(12)
_cell_angle_gamma 79.847(12)
_cell_formula_units_Z 1
_cell_length_a 5.9659(10)
_cell_length_b 8.1499(9)
_cell_length_c 20.8277(19)
_cell_measurement_reflns_used 1411
_cell_measurement_temperature 100.01(10)
_cell_measurement_theta_max 72.1040
_cell_measurement_theta_min 5.5370
_cell_volume 985.8(2)
_computing_cell_refinement 'CrysAlisPro 1.171.38.43f (Rigaku OD, 2015)'
_computing_data_collection 'CrysAlisPro 1.171.38.43f (Rigaku OD, 2015)'
_computing_data_reduction 'CrysAlisPro 1.171.38.43f (Rigaku OD, 2015)'
_computing_molecular_graphics 'Olex2 (Dolomanov et al., 2009)'
_computing_publication_material 'Olex2 (Dolomanov et al., 2009)'
_computing_structure_refinement 'ShelXL (Sheldrick, 2015)'
_computing_structure_solution 'ShelXT (Sheldrick, 2015)'
_diffrn_ambient_environment N~2~
_diffrn_ambient_temperature 100.01(10)
_diffrn_detector 'CCD plate'
_diffrn_detector_area_resol_mean 5.2684
_diffrn_detector_type AtlasS2
_diffrn_measured_fraction_theta_full 0.981
_diffrn_measured_fraction_theta_max 0.943
_diffrn_measurement_details
;
List of Runs (angles in degrees, time in seconds):

  # Type    Start    End  Width  t~exp~   \w     \q     \k     \f   Frames
#--------------------------------------------------------------------------
  1  \w    -11.00  28.00   1.00    5.00    --  -40.73  57.00-120.00   39
  2  \w    -65.00 -17.00   1.00    5.00    --  -40.73  57.00-120.00   48
  3  \w     35.00  66.00   1.00    5.00    --   40.73 -99.00 -30.00   31
  4  \w     27.00  56.00   1.00    5.00    --   40.73 -99.00 -60.00   29
  5  \w     85.00 117.00   1.00    8.61    --  106.95-125.00 -60.00   32
  6  \w     63.00  92.00   1.00   10.00    --  106.95 -45.00-150.00   29
  7  \w     49.00  81.00   1.00   10.00    --  106.95-125.00 -60.00   32
  8  \w     28.00  60.00   1.00   10.00    --  106.95 -95.00  90.00   32
  9  \w     71.00 101.00   1.00   10.00    --  106.95 -95.00  90.00   30
 10  \w     77.00 135.00   1.00   10.00    --  106.95 -61.00  90.00   58
 11  \w    101.00 151.00   1.00   10.00    --  106.95  15.00 150.00   50
 12  \w    152.00 178.00   1.00   10.00    --  106.95  15.00 150.00   26
 13  \w    127.00 161.00   1.00   10.00    --  106.95 107.00 103.00   34
 14  \w     97.00 176.00   1.00   10.00    --  106.95 125.00 150.00   79
 15  \w    122.00 152.00   1.00   10.00    --  106.95 125.00 -90.00   30
 16  \w    131.00 175.00   1.00   10.00    --  106.95  45.00-120.00   44
 17  \w     88.00 129.00   1.00   10.00    --  106.95  45.00-120.00   41
 18  \w   -110.00 -30.00   1.00   10.00    --  -40.73 -57.00  90.00   80
 19  \w      7.00  32.00   1.00   10.00    --  -41.84  38.00-150.00   25
 20  \w    -52.00 -26.00   1.00   10.00    --  -41.84  38.00-150.00   26
 21  \w    -99.00 -73.00   1.00   10.00    --  -41.84 -38.00  30.00   26
 22  \w     58.00 114.00   1.00   10.00    --   42.31  57.00 -30.00   56
 23  \w     93.00 131.00   1.00   10.00    --   42.31 178.00  90.00   38
 24  \w     20.00  51.00   1.00   10.00    --   42.31  57.00 -30.00   31
 25  \w    143.00 174.00   1.00    9.89    --  106.95  61.00 -60.00   31
 26  \w     97.00 128.00   1.00    9.89    --  106.95 125.00  30.00   31
 27  \w     51.00  91.00   1.00    9.89    --  106.95 -45.00   0.00   40
 28  \w    103.00 141.00   1.00    9.89    --  106.95 118.00 124.00   38
 29  \w     82.00 122.00   1.00    9.89    --  106.95  45.00-150.00   40
 30  \w    138.00 164.00   1.00    9.89    --  106.95  45.00-150.00   26
 31  \w     36.00  65.00   1.00    9.89    --  106.95 -95.00 120.00   29
 32  \w     84.00 109.00   1.00    9.89    --  106.95 -95.00 120.00   25
 33  \w     70.00 108.00   1.00    9.89    --  106.95 -77.00-180.00   38
 34  \w     55.00  87.00   1.00    9.89    --  106.95 -77.00 -60.00   32
;
_diffrn_measurement_device 'four-circle diffractometer'
_diffrn_measurement_device_type 'SuperNova, Dual, Cu at zero, AtlasS2'
_diffrn_measurement_method '\w scans'
_diffrn_orient_matrix_type 'CrysAlisPro convention (1999,Acta A55,543-557)'
_diffrn_orient_matrix_UB_11 -0.2287988000
_diffrn_orient_matrix_UB_12 -0.0626292000
_diffrn_orient_matrix_UB_13 0.0111776000
_diffrn_orient_matrix_UB_21 0.0179824000
_diffrn_orient_matrix_UB_22 0.0059987000
_diffrn_orient_matrix_UB_23 0.0732530000
_diffrn_orient_matrix_UB_31 -0.1270735000
_diffrn_orient_matrix_UB_32 0.1836408000
_diffrn_orient_matrix_UB_33 -0.0101358000
_diffrn_radiation_monochromator mirror
_diffrn_radiation_probe x-ray
_diffrn_radiation_type CuK\a
_diffrn_radiation_wavelength 1.54184
_diffrn_reflns_av_R_equivalents 0.0483
_diffrn_reflns_av_unetI/netI 0.0700
_diffrn_reflns_Laue_measured_fraction_full 0.981
_diffrn_reflns_Laue_measured_fraction_max 0.943
_diffrn_reflns_limit_h_max 6
_diffrn_reflns_limit_h_min -7
_diffrn_reflns_limit_k_max 10
_diffrn_reflns_limit_k_min -9
_diffrn_reflns_limit_l_max 25
_diffrn_reflns_limit_l_min -25
_diffrn_reflns_number 7029
_diffrn_reflns_point_group_measured_fraction_full 0.981
_diffrn_reflns_point_group_measured_fraction_max 0.943
_diffrn_reflns_theta_full 67.684
_diffrn_reflns_theta_max 73.593
_diffrn_reflns_theta_min 2.145
_diffrn_source 'micro-focus sealed X-ray tube'
_diffrn_source_type 'SuperNova (Cu) X-ray Source'
_exptl_absorpt_coefficient_mu 0.600
_exptl_absorpt_correction_T_max 1.00000
_exptl_absorpt_correction_T_min 0.82279
_exptl_absorpt_correction_type multi-scan
_exptl_absorpt_process_details
;
CrysAlisPro 1.171.38.43f (Rigaku Oxford Diffraction, 2015)
Empirical absorption correction using spherical harmonics,
 implemented in SCALE3 ABSPACK scaling algorithm.
;
_exptl_crystal_colour orange
_exptl_crystal_colour_primary red
_exptl_crystal_density_diffrn 1.214
_exptl_crystal_description block
_exptl_crystal_F_000 386
_exptl_crystal_preparation Luminescent
_exptl_crystal_recrystallization_method 'Re-crystallisation from solvent: DMSO'
_exptl_crystal_size_max 0.14
_exptl_crystal_size_mid 0.13
_exptl_crystal_size_min 0.12
_refine_diff_density_max 0.513
_refine_diff_density_min -0.385
_refine_diff_density_rms 0.087
_refine_ls_extinction_method none
_refine_ls_goodness_of_fit_ref 1.051
_refine_ls_hydrogen_treatment constr
_refine_ls_matrix_type full
_refine_ls_number_parameters 249
_refine_ls_number_reflns 3764
_refine_ls_number_restraints 0
_refine_ls_restrained_S_all 1.051
_refine_ls_R_factor_all 0.1378
_refine_ls_R_factor_gt 0.0923
_refine_ls_shift/su_max 0.000
_refine_ls_shift/su_mean 0.000
_refine_ls_structure_factor_coef Fsqd
_refine_ls_weighting_details 'w=1/[\s^2^(Fo^2^)+(0.1430P)^2^+0.9025P] where P=(Fo^2^+2Fc^2^)/3'
_refine_ls_weighting_scheme calc
_refine_ls_wR_factor_gt 0.2725
_refine_ls_wR_factor_ref 0.3050
_reflns_Friedel_coverage 0.000
_reflns_number_gt 2362
_reflns_number_total 3764
_reflns_threshold_expression 'I > 2\s(I)'
_cod_data_source_file c8cc08298g2.cif
_cod_data_source_block exp_1406
_cod_database_code 7122740
_shelx_shelxl_version_number 2017/1
_shelx_space_group_comment
;
The symmetry employed for this shelxl refinement is uniquely defined
by the following loop, which should always be used as a source of
symmetry information in preference to the above space-group names.
They are only intended as comments.
;
_shelx_estimated_absorpt_t_max 0.932
_shelx_estimated_absorpt_t_min 0.921
_reflns_odcompleteness_completeness 98.41
_reflns_odcompleteness_iscentric 1
_reflns_odcompleteness_theta 66.97
_olex2_refinement_description
;
1. Fixed Uiso
 At 1.2 times of:
  All C(H) groups
 At 1.5 times of:
  All C(H,H,H) groups
2.a Aromatic/amide H refined with riding coordinates:
 C15(H15), C7(H7), C18(H18), C10(H10), C13(H13), C16(H16), C6(H6), C8(H8),
 C3(H3), C2(H2), C5(H5)
2.b Idealised Me refined as rotating group:
 C20(H20A,H20B,H20C), C22(H22A,H22B,H22C), C21(H21A,H21B,H21C), C24(H24A,H24B,
 H24C), C23(H23A,H23B,H23C)
;
_olex2_submission_special_instructions 'No special instructions were received'
_oxdiff_exptl_absorpt_empirical_details
;
Empirical correction (ABSPACK) includes:
- Absorption correction using spherical harmonics
- Frame scaling
- Detector area scaling
;
_oxdiff_exptl_absorpt_empirical_full_max 1.392
_oxdiff_exptl_absorpt_empirical_full_min 0.679

loop_
_space_group_symop_operation_xyz
'x, y, z'
'-x, -y, -z'

loop_
_atom_site_label
_atom_site_type_symbol
_atom_site_fract_x
_atom_site_fract_y
_atom_site_fract_z
_atom_site_U_iso_or_equiv
_atom_site_adp_type
_atom_site_occupancy
_atom_site_site_symmetry_order
_atom_site_calc_flag
_atom_site_refinement_flags_posn
O2 O 0.5816(4) 0.5357(3) 0.68791(13) 0.0337(7) Uani 1 1 d .
O1 O -0.0635(4) 1.1099(3) 0.69090(13) 0.0352(7) Uani 1 1 d .
N1 N -0.0757(6) -0.1805(4) 0.92881(17) 0.0437(9) Uani 1 1 d .
C17 C 0.4816(6) 1.3390(4) 0.53382(17) 0.0262(7) Uani 1 1 d .
C15 C 0.3087(6) 1.1410(4) 0.61503(17) 0.0275(8) Uani 1 1 d .
H15 H 0.203640 1.233289 0.624117 0.033 Uiso 1 1 calc R
C11 C 0.0936(6) 0.9659(4) 0.69212(17) 0.0273(8) Uani 1 1 d .
C14 C 0.4269(6) 0.6801(4) 0.68740(17) 0.0275(8) Uani 1 1 d .
C9 C 0.2365(6) 0.6692(4) 0.72839(17) 0.0273(8) Uani 1 1 d .
C7 C 0.0426(7) 0.4693(4) 0.80439(18) 0.0324(8) Uani 1 1 d .
H7 H -0.077589 0.556871 0.808437 0.039 Uiso 1 1 calc R
C18 C 0.3131(6) 1.4796(4) 0.53703(17) 0.0263(8) Uani 1 1 d .
H18 H 0.185137 1.465568 0.562230 0.032 Uiso 1 1 calc R
C20 C 0.1323(6) 1.7840(4) 0.50982(18) 0.0321(8) Uani 1 1 d .
H20A H 0.187114 1.869108 0.529260 0.048 Uiso 1 1 calc GR
H20B H 0.013391 1.743943 0.536189 0.048 Uiso 1 1 calc GR
H20C H 0.073833 1.830804 0.467245 0.048 Uiso 1 1 calc GR
C12 C 0.2855(6) 0.9780(4) 0.65224(17) 0.0267(8) Uani 1 1 d .
C10 C 0.0724(6) 0.8141(4) 0.72972(17) 0.0297(8) Uani 1 1 d .
H10 H -0.053923 0.808644 0.756471 0.036 Uiso 1 1 calc R
C13 C 0.4485(6) 0.8324(4) 0.65052(17) 0.0260(8) Uani 1 1 d .
H13 H 0.574898 0.838093 0.623829 0.031 Uiso 1 1 calc R
C22 C 0.7664(6) 0.5374(4) 0.64329(18) 0.0329(9) Uani 1 1 d .
H22A H 0.707941 0.572977 0.599970 0.049 Uiso 1 1 calc GR
H22B H 0.855219 0.426204 0.646168 0.049 Uiso 1 1 calc GR
H22C H 0.860421 0.614072 0.653678 0.049 Uiso 1 1 calc GR
C16 C 0.4626(6) 1.1727(4) 0.56971(18) 0.0285(8) Uani 1 1 d .
H16 H 0.567690 1.081207 0.559860 0.034 Uiso 1 1 calc R
C19 C 0.3255(6) 1.6392(4) 0.50476(17) 0.0267(8) Uani 1 1 d .
C6 C -0.1695(7) 0.2809(5) 0.87734(18) 0.0346(9) Uani 1 1 d .
H6 H -0.281229 0.374406 0.880780 0.041 Uiso 1 1 calc R
C8 C 0.2157(7) 0.5066(4) 0.76676(19) 0.0340(9) Uani 1 1 d .
H8 H 0.337777 0.419148 0.764576 0.041 Uiso 1 1 calc R
C4 C -0.0379(7) -0.0192(5) 0.90375(18) 0.0340(9) Uani 1 1 d .
C3 C 0.1615(7) 0.0037(5) 0.86856(19) 0.0367(9) Uani 1 1 d .
H3 H 0.276768 -0.088344 0.866299 0.044 Uiso 1 1 calc R
C21 C -0.2547(6) 1.1058(4) 0.73229(19) 0.0324(8) Uani 1 1 d .
H21A H -0.337975 1.022488 0.721933 0.049 Uiso 1 1 calc GR
H21B H -0.351457 1.214330 0.726370 0.049 Uiso 1 1 calc GR
H21C H -0.204427 1.077823 0.776627 0.049 Uiso 1 1 calc GR
C1 C 0.0240(7) 0.3031(5) 0.84001(18) 0.0336(9) Uani 1 1 d .
C2 C 0.1884(7) 0.1604(5) 0.83741(19) 0.0364(9) Uani 1 1 d .
H2 H 0.320804 0.170942 0.813893 0.044 Uiso 1 1 calc R
C5 C -0.2010(7) 0.1255(5) 0.90931(19) 0.0384(9) Uani 1 1 d .
H5 H -0.330269 0.116610 0.934537 0.046 Uiso 1 1 calc R
C24 C 0.1126(8) -0.3201(5) 0.9353(2) 0.0445(10) Uani 1 1 d .
H24A H 0.195508 -0.319856 0.895175 0.067 Uiso 1 1 calc GR
H24B H 0.055649 -0.423972 0.945444 0.067 Uiso 1 1 calc GR
H24C H 0.211866 -0.309361 0.969425 0.067 Uiso 1 1 calc GR
C23 C -0.2626(7) -0.1970(6) 0.9743(2) 0.0474(11) Uani 1 1 d .
H23A H -0.228942 -0.160076 1.014132 0.071 Uiso 1 1 calc GR
H23B H -0.281501 -0.312743 0.982864 0.071 Uiso 1 1 calc GR
H23C H -0.400393 -0.128942 0.955906 0.071 Uiso 1 1 calc GR

loop_
_atom_site_aniso_label
_atom_site_aniso_U_11
_atom_site_aniso_U_22
_atom_site_aniso_U_33
_atom_site_aniso_U_23
_atom_site_aniso_U_13
_atom_site_aniso_U_12
O2 0.0361(14) 0.0147(12) 0.0435(15) 0.0035(10) 0.0110(11) 0.0064(10)
O1 0.0348(14) 0.0139(12) 0.0498(16) 0.0032(10) 0.0139(12) 0.0068(10)
N1 0.051(2) 0.0289(18) 0.049(2) 0.0057(14) 0.0065(17) -0.0108(15)
C17 0.0270(17) 0.0154(16) 0.0334(18) -0.0003(13) 0.0020(14) 0.0008(13)
C15 0.0295(18) 0.0122(16) 0.0373(19) -0.0034(13) 0.0028(15) 0.0051(13)
C11 0.0306(18) 0.0169(17) 0.0321(18) -0.0027(13) 0.0005(15) 0.0015(14)
C14 0.0285(18) 0.0156(17) 0.0352(19) -0.0017(13) 0.0046(15) 0.0028(13)
C9 0.0309(18) 0.0168(17) 0.0318(18) -0.0016(13) 0.0027(14) 0.0005(14)
C7 0.039(2) 0.0166(17) 0.038(2) -0.0011(14) 0.0045(16) 0.0021(14)
C18 0.0266(17) 0.0136(16) 0.0351(19) 0.0014(13) 0.0053(14) 0.0016(13)
C20 0.0316(18) 0.0162(17) 0.042(2) 0.0046(14) 0.0071(16) 0.0045(14)
C12 0.0258(17) 0.0170(17) 0.0351(19) -0.0011(13) 0.0033(14) -0.0009(13)
C10 0.0326(19) 0.0192(18) 0.0345(19) -0.0007(13) 0.0086(15) -0.0008(14)
C13 0.0292(18) 0.0111(16) 0.0343(18) -0.0003(12) 0.0066(14) 0.0027(13)
C22 0.0333(19) 0.0190(17) 0.042(2) 0.0000(14) 0.0098(16) 0.0034(14)
C16 0.0273(18) 0.0085(16) 0.045(2) -0.0006(13) 0.0053(15) 0.0056(13)
C19 0.0286(17) 0.0143(17) 0.0338(18) 0.0002(13) 0.0031(14) 0.0019(13)
C6 0.041(2) 0.0199(18) 0.039(2) -0.0011(14) 0.0068(17) 0.0010(15)
C8 0.039(2) 0.0166(17) 0.042(2) -0.0002(14) 0.0079(17) 0.0034(15)
C4 0.043(2) 0.0243(19) 0.033(2) 0.0020(14) 0.0010(16) -0.0079(16)
C3 0.041(2) 0.0229(19) 0.042(2) 0.0021(15) 0.0022(17) -0.0017(16)
C21 0.0320(19) 0.0177(17) 0.043(2) -0.0003(14) 0.0092(16) 0.0035(14)
C1 0.040(2) 0.0243(19) 0.0344(19) 0.0002(14) 0.0028(16) -0.0051(16)
C2 0.040(2) 0.027(2) 0.040(2) 0.0023(15) 0.0059(17) -0.0052(16)
C5 0.040(2) 0.035(2) 0.039(2) -0.0009(16) 0.0090(17) -0.0094(17)
C24 0.060(3) 0.028(2) 0.043(2) 0.0003(16) 0.005(2) -0.0082(19)
C23 0.045(2) 0.040(2) 0.053(3) 0.0120(19) 0.004(2) -0.0132(19)

loop_
_atom_type_symbol
_atom_type_description
_atom_type_scat_dispersion_real
_atom_type_scat_dispersion_imag
_atom_type_scat_source
C C 0.0181 0.0091 'International Tables Vol C Tables 4.2.6.8 and 6.1.1.4'
H H 0.0000 0.0000 'International Tables Vol C Tables 4.2.6.8 and 6.1.1.4'
N N 0.0311 0.0180 'International Tables Vol C Tables 4.2.6.8 and 6.1.1.4'
O O 0.0492 0.0322 'International Tables Vol C Tables 4.2.6.8 and 6.1.1.4'

loop_
_geom_angle_atom_site_label_1
_geom_angle_atom_site_label_2
_geom_angle_atom_site_label_3
_geom_angle
_geom_angle_site_symmetry_1
_geom_angle_site_symmetry_3
C14 O2 C22 117.9(3) . .
C11 O1 C21 118.1(3) . .
C4 N1 C24 119.6(3) . .
C4 N1 C23 118.6(3) . .
C24 N1 C23 115.8(3) . .
C18 C17 C16 121.7(3) . .
C18 C17 C19 117.9(3) . 2_686
C19 C17 C16 120.4(3) 2_686 .
C12 C15 H15 116.2 . .
C16 C15 H15 116.2 . .
C16 C15 C12 127.6(3) . .
O1 C11 C12 116.0(3) . .
O1 C11 C10 123.8(3) . .
C10 C11 C12 120.2(3) . .
O2 C14 C9 116.1(3) . .
O2 C14 C13 124.1(3) . .
C13 C14 C9 119.8(3) . .
C14 C9 C8 119.1(3) . .
C10 C9 C14 118.3(3) . .
C10 C9 C8 122.6(3) . .
C8 C7 H7 117.0 . .
C8 C7 C1 126.0(3) . .
C1 C7 H7 117.0 . .
C17 C18 H18 118.2 . .
C19 C18 C17 123.7(3) . .
C19 C18 H18 118.2 . .
H20A C20 H20B 109.5 . .
H20A C20 H20C 109.5 . .
H20B C20 H20C 109.5 . .
C19 C20 H20A 109.5 . .
C19 C20 H20B 109.5 . .
C19 C20 H20C 109.5 . .
C11 C12 C15 119.2(3) . .
C13 C12 C15 122.7(3) . .
C13 C12 C11 118.1(3) . .
C11 C10 C9 121.6(3) . .
C11 C10 H10 119.2 . .
C9 C10 H10 119.2 . .
C14 C13 C12 121.9(3) . .
C14 C13 H13 119.0 . .
C12 C13 H13 119.0 . .
O2 C22 H22A 109.5 . .
O2 C22 H22B 109.5 . .
O2 C22 H22C 109.5 . .
H22A C22 H22B 109.5 . .
H22A C22 H22C 109.5 . .
H22B C22 H22C 109.5 . .
C17 C16 H16 117.0 . .
C15 C16 C17 125.9(3) . .
C15 C16 H16 117.0 . .
C17 C19 C20 121.4(3) 2_686 .
C18 C19 C17 118.4(3) . 2_686
C18 C19 C20 120.1(3) . .
C1 C6 H6 118.7 . .
C5 C6 H6 118.7 . .
C5 C6 C1 122.6(3) . .
C9 C8 H8 116.2 . .
C7 C8 C9 127.6(3) . .
C7 C8 H8 116.2 . .
N1 C4 C3 120.7(4) . .
N1 C4 C5 121.8(4) . .
C5 C4 C3 117.4(3) . .
C4 C3 H3 119.5 . .
C2 C3 C4 121.0(4) . .
C2 C3 H3 119.5 . .
O1 C21 H21A 109.5 . .
O1 C21 H21B 109.5 . .
O1 C21 H21C 109.5 . .
H21A C21 H21B 109.5 . .
H21A C21 H21C 109.5 . .
H21B C21 H21C 109.5 . .
C6 C1 C7 120.2(3) . .
C2 C1 C7 123.2(3) . .
C2 C1 C6 116.6(3) . .
C3 C2 C1 122.1(4) . .
C3 C2 H2 118.9 . .
C1 C2 H2 118.9 . .
C6 C5 C4 120.1(4) . .
C6 C5 H5 119.9 . .
C4 C5 H5 119.9 . .
N1 C24 H24A 109.5 . .
N1 C24 H24B 109.5 . .
N1 C24 H24C 109.5 . .
H24A C24 H24B 109.5 . .
H24A C24 H24C 109.5 . .
H24B C24 H24C 109.5 . .
N1 C23 H23A 109.5 . .
N1 C23 H23B 109.5 . .
N1 C23 H23C 109.5 . .
H23A C23 H23B 109.5 . .
H23A C23 H23C 109.5 . .
H23B C23 H23C 109.5 . .

loop_
_geom_bond_atom_site_label_1
_geom_bond_atom_site_label_2
_geom_bond_distance
_geom_bond_site_symmetry_2
O2 C14 1.360(4) .
O2 C22 1.425(4) .
O1 C11 1.364(4) .
O1 C21 1.416(4) .
N1 C4 1.395(5) .
N1 C24 1.445(5) .
N1 C23 1.457(5) .
C17 C18 1.394(5) .
C17 C16 1.469(5) .
C17 C19 1.410(5) 2_686
C15 H15 0.9300 .
C15 C12 1.463(5) .
C15 C16 1.331(5) .
C11 C12 1.408(5) .
C11 C10 1.386(5) .
C14 C9 1.412(5) .
C14 C13 1.384(5) .
C9 C10 1.399(5) .
C9 C8 1.466(5) .
C7 H7 0.9300 .
C7 C8 1.332(5) .
C7 C1 1.466(5) .
C18 H18 0.9300 .
C18 C19 1.386(5) .
C20 H20A 0.9600 .
C20 H20B 0.9600 .
C20 H20C 0.9600 .
C20 C19 1.511(4) .
C12 C13 1.399(5) .
C10 H10 0.9300 .
C13 H13 0.9300 .
C22 H22A 0.9600 .
C22 H22B 0.9600 .
C22 H22C 0.9600 .
C16 H16 0.9300 .
C6 H6 0.9300 .
C6 C1 1.399(5) .
C6 C5 1.382(5) .
C8 H8 0.9300 .
C4 C3 1.408(5) .
C4 C5 1.408(6) .
C3 H3 0.9300 .
C3 C2 1.378(5) .
C21 H21A 0.9600 .
C21 H21B 0.9600 .
C21 H21C 0.9600 .
C1 C2 1.390(5) .
C2 H2 0.9300 .
C5 H5 0.9300 .
C24 H24A 0.9600 .
C24 H24B 0.9600 .
C24 H24C 0.9600 .
C23 H23A 0.9600 .
C23 H23B 0.9600 .
C23 H23C 0.9600 .
